data_7238137
loop_
_publ_author_name
'Zou, Ru-Qiang'
'Liu, Chun-Sen'
'Shi, Xue-Song'
'Bu, Xian-He'
'Ribas, Joan'

_publ_section_title
;
 Tuning the topologies of MnII complexes with 3-(2-pyridyl)pyrazole and
 carboxylate ligands by intramolecular hydrogen bonds and the geometries
 of pendant ligands: crystal structures and magnetic properties
;
_journal_issue 118
_journal_name_full CrystEngComm
_journal_page_first 722
_journal_paper_doi 10.1039/b513269j
_journal_volume 7
_journal_year 2005
_chemical_formula_sum 'C38 H28 Mn N6 O4'
_chemical_formula_weight 687.60
_space_group_IT_number 60
_space_group_name_Hall '-P 2n 2ab'
_space_group_name_H-M_alt 'P b c n'
_symmetry_cell_setting orthorhombic
_symmetry_space_group_name_H-M 'P b c n'
_atom_sites_solution_hydrogens geom
_atom_sites_solution_primary direct
_atom_sites_solution_secondary difmap
_audit_creation_method SHELXL-97
_cell_angle_alpha 90.00
_cell_angle_beta 90.00
_cell_angle_gamma 90.00
_cell_formula_units_Z 4
_cell_length_a 12.0122(18)
_cell_length_b 10.5592(15)
_cell_length_c 25.048(4)
_cell_measurement_reflns_used 3834
_cell_measurement_temperature 293(2)
_cell_measurement_theta_max 23.46
_cell_measurement_theta_min 2.57
_cell_volume 3177.1(8)
_computing_cell_refinement SMART
_computing_data_collection 'Bruker SMART, 1998'
_computing_data_reduction 'Bruker SAINT, 1998'
_computing_molecular_graphics 'Bruker SHELXTL (Sheldrick, 1997b)'
_computing_publication_material SHELXTL
_computing_structure_refinement 'SHELXL-97 (Sheldrick, 1997a)'
_computing_structure_solution 'SHELXS-97 (Sheldrick, 1997a)'
_diffrn_ambient_temperature 293(2)
_diffrn_measured_fraction_theta_full 0.999
_diffrn_measured_fraction_theta_max 0.999
_diffrn_measurement_device_type 'CCD area detector'
_diffrn_measurement_method '/f and /w scans'
_diffrn_radiation_monochromator graphite
_diffrn_radiation_source 'fine-focus sealed tube'
_diffrn_radiation_type MoK\a
_diffrn_radiation_wavelength 0.71073
_diffrn_reflns_av_R_equivalents 0.0454
_diffrn_reflns_av_sigmaI/netI 0.0329
_diffrn_reflns_limit_h_max 13
_diffrn_reflns_limit_h_min -14
_diffrn_reflns_limit_k_max 12
_diffrn_reflns_limit_k_min -12
_diffrn_reflns_limit_l_max 19
_diffrn_reflns_limit_l_min -30
_diffrn_reflns_number 16216
_diffrn_reflns_theta_full 25.50
_diffrn_reflns_theta_max 25.50
_diffrn_reflns_theta_min 2.35
_diffrn_standards_number 0
_exptl_absorpt_coefficient_mu 0.469
_exptl_absorpt_correction_T_max 1.000000
_exptl_absorpt_correction_T_min 0.874003
_exptl_absorpt_correction_type multi-scan
_exptl_absorpt_process_details 'bruker sadabs, 1996'
_exptl_crystal_colour COLORLESS
_exptl_crystal_density_diffrn 1.438
_exptl_crystal_density_method 'not measured'
_exptl_crystal_description BLOCK
_exptl_crystal_F_000 1420
_exptl_crystal_size_max 0.28
_exptl_crystal_size_mid 0.24
_exptl_crystal_size_min 0.20
_refine_diff_density_max 0.191
_refine_diff_density_min -0.292
_refine_diff_density_rms 0.050
_refine_ls_extinction_method none
_refine_ls_goodness_of_fit_ref 1.035
_refine_ls_hydrogen_treatment mixed
_refine_ls_matrix_type full
_refine_ls_number_parameters 222
_refine_ls_number_reflns 2955
_refine_ls_number_restraints 0
_refine_ls_restrained_S_all 1.035
_refine_ls_R_factor_all 0.0682
_refine_ls_R_factor_gt 0.0360
_refine_ls_shift/su_max 0.000
_refine_ls_shift/su_mean 0.000
_refine_ls_structure_factor_coef Fsqd
_refine_ls_weighting_details 'calc w=1/[\s^2^(Fo^2^)+(0.0494P)^2^+0.6180P] where P=(Fo^2^+2Fc^2^)/3'
_refine_ls_weighting_scheme calc
_refine_ls_wR_factor_gt 0.0886
_refine_ls_wR_factor_ref 0.0984
_reflns_number_gt 2049
_reflns_number_total 2955
_reflns_threshold_expression >2sigma(I)
_cod_data_source_file b513269j.txt
_cod_data_source_block 2
_cod_depositor_comments
;
The following automatic conversions were performed:

data item '_exptl_absorpt_correction_type' value 'MULTI-SCAN' was
changed to 'multi-scan' in accordance with the
/home/saulius/struct/COD-crude-data/automatic-downloads/DataCite-retrospective/RSC/depositions/lib/dictionaries/cif_core.dic
dictionary named 'cif_core.dic' version 2.4.2 last updated on
2011-04-26.

data item '_symmetry_cell_setting' value 'Orthorhombic' was changed
to 'orthorhombic' in accordance with the
/home/saulius/struct/COD-crude-data/automatic-downloads/DataCite-retrospective/RSC/depositions/lib/dictionaries/cif_core.dic
dictionary named 'cif_core.dic' version 2.4.2 last updated on
2011-04-26.

Automatic conversion script
Id: cif_fix_values 6909 2019-04-08 15:41:33Z antanas 
;
_cod_original_sg_symbol_H-M 'Pbcn '
_cod_database_code 7238137

loop_
_symmetry_equiv_pos_as_xyz
'x, y, z'
'-x+1/2, -y+1/2, z+1/2'
'-x, y, -z+1/2'
'x+1/2, -y+1/2, -z'
'-x, -y, -z'
'x-1/2, y-1/2, -z-1/2'
'x, -y, z-1/2'
'-x-1/2, y-1/2, z'

loop_
_atom_site_label
_atom_site_type_symbol
_atom_site_fract_x
_atom_site_fract_y
_atom_site_fract_z
_atom_site_U_iso_or_equiv
_atom_site_adp_type
_atom_site_occupancy
_atom_site_symmetry_multiplicity
_atom_site_calc_flag
_atom_site_refinement_flags
Mn1 Mn 1.0000 0.92422(4) 0.2500 0.03281(15) Uani 1 2 d S
C1 C 1.03762(17) 1.14994(19) 0.39912(9) 0.0372(5) Uani 1 1 d .
C2 C 1.0835(2) 1.2614(2) 0.41691(9) 0.0461(6) Uani 1 1 d .
H2A H 1.1411 1.2986 0.3977 0.055 Uiso 1 1 calc R
C3 C 1.0448(2) 1.3202(2) 0.46359(10) 0.0562(7) Uani 1 1 d .
H3A H 1.0753 1.3971 0.4744 0.067 Uiso 1 1 calc R
C4 C 0.9639(2) 1.2659(3) 0.49280(10) 0.0584(7) Uani 1 1 d .
H4A H 0.9392 1.3058 0.5237 0.070 Uiso 1 1 calc R
C5 C 0.91551(19) 1.1492(2) 0.47742(9) 0.0466(6) Uani 1 1 d .
C6 C 0.8359(2) 1.0863(3) 0.50948(11) 0.0659(8) Uani 1 1 d .
H6A H 0.8121 1.1241 0.5410 0.079 Uiso 1 1 calc R
C7 C 0.7938(2) 0.9731(3) 0.49535(12) 0.0688(8) Uani 1 1 d .
H7A H 0.7423 0.9330 0.5173 0.083 Uiso 1 1 calc R
C8 C 0.8273(2) 0.9156(3) 0.44777(11) 0.0596(7) Uani 1 1 d .
H8A H 0.7973 0.8378 0.4380 0.072 Uiso 1 1 calc R
C9 C 0.90372(18) 0.9729(2) 0.41552(10) 0.0461(6) Uani 1 1 d .
H9A H 0.9251 0.9334 0.3840 0.055 Uiso 1 1 calc R
C10 C 0.95108(18) 1.0910(2) 0.42914(9) 0.0388(5) Uani 1 1 d .
C11 C 1.08581(19) 1.0904(2) 0.34979(9) 0.0403(5) Uani 1 1 d .
C12 C 0.6433(2) 0.8603(3) 0.23711(10) 0.0585(7) Uani 1 1 d .
H12A H 0.5734 0.8737 0.2222 0.070 Uiso 1 1 calc R
C13 C 0.6697(2) 0.7695(2) 0.27354(11) 0.0562(7) Uani 1 1 d .
H13A H 0.6224 0.7101 0.2889 0.067 Uiso 1 1 calc R
C14 C 0.78326(18) 0.7854(2) 0.28273(9) 0.0396(5) Uani 1 1 d .
C15 C 0.86381(18) 0.7130(2) 0.31448(9) 0.0404(5) Uani 1 1 d .
C16 C 0.8354(2) 0.6104(2) 0.34581(11) 0.0582(7) Uani 1 1 d .
H16A H 0.7614 0.5855 0.3489 0.070 Uiso 1 1 calc R
C17 C 0.9173(3) 0.5458(3) 0.37226(11) 0.0666(8) Uani 1 1 d .
H17A H 0.8994 0.4759 0.3932 0.080 Uiso 1 1 calc R
C18 C 1.0259(2) 0.5846(2) 0.36775(10) 0.0583(7) Uani 1 1 d .
H18A H 1.0827 0.5419 0.3855 0.070 Uiso 1 1 calc R
C19 C 1.0487(2) 0.6884(2) 0.33640(9) 0.0473(6) Uani 1 1 d .
H19A H 1.1223 0.7150 0.3334 0.057 Uiso 1 1 calc R
H1A H 0.7388 0.9923 0.2037 0.057 Uiso 1 1 d R
N1 N 0.73533(15) 0.92654(18) 0.22648(8) 0.0462(5) Uani 1 1 d .
N2 N 0.82179(14) 0.88231(17) 0.25401(7) 0.0388(4) Uani 1 1 d .
N3 N 0.97041(15) 0.75256(16) 0.31008(7) 0.0398(5) Uani 1 1 d .
O1 O 1.01838(12) 1.05156(13) 0.31445(6) 0.0432(4) Uani 1 1 d .
O2 O 1.18914(13) 1.08537(17) 0.34688(7) 0.0620(5) Uani 1 1 d .

loop_
_atom_site_aniso_label
_atom_site_aniso_U_11
_atom_site_aniso_U_22
_atom_site_aniso_U_33
_atom_site_aniso_U_23
_atom_site_aniso_U_13
_atom_site_aniso_U_12
Mn1 0.0235(2) 0.0349(3) 0.0400(3) 0.000 0.00063(19) 0.000
C1 0.0360(12) 0.0368(12) 0.0388(12) 0.0009(10) -0.0068(10) 0.0043(10)
C2 0.0474(14) 0.0417(13) 0.0490(14) -0.0004(11) -0.0041(11) -0.0014(11)
C3 0.0662(17) 0.0453(14) 0.0573(16) -0.0126(13) -0.0137(14) 0.0041(13)
C4 0.0615(17) 0.0659(18) 0.0479(15) -0.0144(14) -0.0029(13) 0.0191(14)
C5 0.0364(13) 0.0587(16) 0.0447(14) 0.0003(12) -0.0020(10) 0.0137(11)
C6 0.0479(16) 0.097(2) 0.0527(16) -0.0005(16) 0.0094(13) 0.0113(16)
C7 0.0401(15) 0.093(2) 0.074(2) 0.0230(19) 0.0127(14) 0.0006(15)
C8 0.0423(15) 0.0588(16) 0.0779(19) 0.0132(15) -0.0034(14) -0.0056(13)
C9 0.0380(14) 0.0454(14) 0.0548(15) 0.0018(12) -0.0014(11) 0.0012(10)
C10 0.0304(11) 0.0433(13) 0.0427(13) 0.0036(11) -0.0051(10) 0.0089(10)
C11 0.0411(14) 0.0368(12) 0.0429(13) 0.0032(10) 0.0008(11) 0.0007(10)
C12 0.0263(13) 0.0801(19) 0.0692(18) 0.0042(15) -0.0011(12) -0.0073(13)
C13 0.0359(14) 0.0662(17) 0.0664(17) 0.0028(14) 0.0080(12) -0.0161(13)
C14 0.0330(12) 0.0414(12) 0.0445(13) -0.0042(11) 0.0075(10) -0.0067(10)
C15 0.0407(13) 0.0360(12) 0.0444(13) -0.0062(10) 0.0075(11) -0.0044(10)
C16 0.0568(17) 0.0512(15) 0.0665(18) 0.0121(14) 0.0119(13) -0.0099(13)
C17 0.084(2) 0.0497(16) 0.0659(18) 0.0180(14) 0.0107(16) -0.0023(15)
C18 0.070(2) 0.0506(15) 0.0541(16) 0.0091(13) 0.0032(13) 0.0117(13)
C19 0.0464(14) 0.0460(13) 0.0495(15) 0.0007(12) 0.0013(11) 0.0037(12)
N1 0.0281(11) 0.0577(12) 0.0527(11) 0.0065(10) -0.0003(9) 0.0009(9)
N2 0.0270(10) 0.0419(10) 0.0476(11) 0.0062(9) 0.0006(8) -0.0042(8)
N3 0.0381(11) 0.0361(10) 0.0453(11) 0.0017(9) 0.0036(8) 0.0006(8)
O1 0.0443(10) 0.0446(9) 0.0407(9) -0.0060(7) -0.0055(7) 0.0026(7)
O2 0.0363(10) 0.0869(13) 0.0626(11) -0.0219(10) 0.0042(8) -0.0009(9)

loop_
_atom_type_symbol
_atom_type_description
_atom_type_scat_dispersion_real
_atom_type_scat_dispersion_imag
_atom_type_scat_source
C C 0.0033 0.0016 'International Tables Vol C Tables 4.2.6.8 and 6.1.1.4'
H H 0.0000 0.0000 'International Tables Vol C Tables 4.2.6.8 and 6.1.1.4'
N N 0.0061 0.0033 'International Tables Vol C Tables 4.2.6.8 and 6.1.1.4'
O O 0.0106 0.0060 'International Tables Vol C Tables 4.2.6.8 and 6.1.1.4'
S S 0.1246 0.1234 'International Tables Vol C Tables 4.2.6.8 and 6.1.1.4'
Mn Mn 0.3368 0.7283 'International Tables Vol C Tables 4.2.6.8 and 6.1.1.4'

loop_
_geom_angle_atom_site_label_1
_geom_angle_atom_site_label_2
_geom_angle_atom_site_label_3
_geom_angle
_geom_angle_site_symmetry_1
_geom_angle_site_symmetry_3
O1 Mn1 O1 100.94(8) . 3_755
O1 Mn1 N2 93.53(6) . 3_755
O1 Mn1 N2 101.30(6) 3_755 3_755
O1 Mn1 N2 101.30(6) . .
O1 Mn1 N2 93.53(6) 3_755 .
N2 Mn1 N2 156.66(10) 3_755 .
O1 Mn1 N3 162.05(6) . 3_755
O1 Mn1 N3 90.98(6) 3_755 3_755
N2 Mn1 N3 70.81(6) 3_755 3_755
N2 Mn1 N3 91.21(6) . 3_755
O1 Mn1 N3 90.98(6) . .
O1 Mn1 N3 162.05(6) 3_755 .
N2 Mn1 N3 91.21(6) 3_755 .
N2 Mn1 N3 70.81(6) . .
N3 Mn1 N3 80.93(8) 3_755 .
C2 C1 C10 119.7(2) . .
C2 C1 C11 118.1(2) . .
C10 C1 C11 122.16(18) . .
C1 C2 C3 121.1(2) . .
C1 C2 H2A 119.4 . .
C3 C2 H2A 119.4 . .
C4 C3 C2 120.2(2) . .
C4 C3 H3A 119.9 . .
C2 C3 H3A 119.9 . .
C3 C4 C5 121.3(2) . .
C3 C4 H4A 119.3 . .
C5 C4 H4A 119.3 . .
C6 C5 C4 122.1(2) . .
C6 C5 C10 118.9(2) . .
C4 C5 C10 118.9(2) . .
C7 C6 C5 121.4(3) . .
C7 C6 H6A 119.3 . .
C5 C6 H6A 119.3 . .
C6 C7 C8 120.2(3) . .
C6 C7 H7A 119.9 . .
C8 C7 H7A 119.9 . .
C9 C8 C7 120.4(3) . .
C9 C8 H8A 119.8 . .
C7 C8 H8A 119.8 . .
C8 C9 C10 121.3(2) . .
C8 C9 H9A 119.4 . .
C10 C9 H9A 119.4 . .
C9 C10 C5 117.7(2) . .
C9 C10 C1 123.5(2) . .
C5 C10 C1 118.6(2) . .
O2 C11 O1 125.6(2) . .
O2 C11 C1 116.8(2) . .
O1 C11 C1 117.6(2) . .
N1 C12 C13 108.1(2) . .
N1 C12 H12A 126.0 . .
C13 C12 H12A 126.0 . .
C12 C13 C14 104.7(2) . .
C12 C13 H13A 127.6 . .
C14 C13 H13A 127.6 . .
N2 C14 C13 110.0(2) . .
N2 C14 C15 117.60(19) . .
C13 C14 C15 132.3(2) . .
N3 C15 C16 121.5(2) . .
N3 C15 C14 114.81(19) . .
C16 C15 C14 123.6(2) . .
C17 C16 C15 119.3(3) . .
C17 C16 H16A 120.4 . .
C15 C16 H16A 120.4 . .
C16 C17 C18 119.6(2) . .
C16 C17 H17A 120.2 . .
C18 C17 H17A 120.2 . .
C17 C18 C19 118.3(2) . .
C17 C18 H18A 120.8 . .
C19 C18 H18A 120.8 . .
N3 C19 C18 123.1(2) . .
N3 C19 H19A 118.4 . .
C18 C19 H19A 118.4 . .
N2 N1 C12 111.02(19) . .
N2 N1 H1A 124.3 . .
C12 N1 H1A 124.7 . .
N1 N2 C14 106.14(17) . .
N1 N2 Mn1 131.95(14) . .
C14 N2 Mn1 121.29(14) . .
C19 N3 C15 118.10(19) . .
C19 N3 Mn1 126.41(15) . .
C15 N3 Mn1 115.34(14) . .
C11 O1 Mn1 143.72(15) . .

loop_
_geom_bond_atom_site_label_1
_geom_bond_atom_site_label_2
_geom_bond_distance
_geom_bond_site_symmetry_2
Mn1 O1 2.1125(15) .
Mn1 O1 2.1125(14) 3_755
Mn1 N2 2.1883(17) 3_755
Mn1 N2 2.1883(17) .
Mn1 N3 2.3825(17) 3_755
Mn1 N3 2.3825(17) .
C1 C2 1.374(3) .
C1 C10 1.426(3) .
C1 C11 1.502(3) .
C2 C3 1.403(3) .
C2 H2A 0.9300 .
C3 C4 1.345(4) .
C3 H3A 0.9300 .
C4 C5 1.416(4) .
C4 H4A 0.9300 .
C5 C6 1.414(4) .
C5 C10 1.422(3) .
C6 C7 1.346(4) .
C6 H6A 0.9300 .
C7 C8 1.396(4) .
C7 H7A 0.9300 .
C8 C9 1.364(3) .
C8 H8A 0.9300 .
C9 C10 1.413(3) .
C9 H9A 0.9300 .
C11 O2 1.244(3) .
C11 O1 1.268(3) .
C12 N1 1.335(3) .
C12 C13 1.361(4) .
C12 H12A 0.9300 .
C13 C14 1.393(3) .
C13 H13A 0.9300 .
C14 N2 1.334(3) .
C14 C15 1.467(3) .
C15 N3 1.351(3) .
C15 C16 1.381(3) .
C16 C17 1.368(4) .
C16 H16A 0.9300 .
C17 C18 1.373(4) .
C17 H17A 0.9300 .
C18 C19 1.375(3) .
C18 H18A 0.9300 .
C19 N3 1.334(3) .
C19 H19A 0.9300 .
N1 N2 1.331(2) .
N1 H1A 0.8991 .

loop_
_geom_torsion_atom_site_label_1
_geom_torsion_atom_site_label_2
_geom_torsion_atom_site_label_3
_geom_torsion_atom_site_label_4
_geom_torsion
_geom_torsion_site_symmetry_1
C10 C1 C2 C3 -1.5(3) .
C11 C1 C2 C3 -178.1(2) .
C1 C2 C3 C4 2.0(4) .
C2 C3 C4 C5 -0.2(4) .
C3 C4 C5 C6 175.5(3) .
C3 C4 C5 C10 -2.1(4) .
C4 C5 C6 C7 -177.4(3) .
C10 C5 C6 C7 0.3(4) .
C5 C6 C7 C8 -0.9(4) .
C6 C7 C8 C9 0.8(4) .
C7 C8 C9 C10 0.0(4) .
C8 C9 C10 C5 -0.7(3) .
C8 C9 C10 C1 174.8(2) .
C6 C5 C10 C9 0.5(3) .
C4 C5 C10 C9 178.2(2) .
C6 C5 C10 C1 -175.2(2) .
C4 C5 C10 C1 2.6(3) .
C2 C1 C10 C9 -176.2(2) .
C11 C1 C10 C9 0.2(3) .
C2 C1 C10 C5 -0.8(3) .
C11 C1 C10 C5 175.60(19) .
C2 C1 C11 O2 45.1(3) .
C10 C1 C11 O2 -131.4(2) .
C2 C1 C11 O1 -133.8(2) .
C10 C1 C11 O1 49.7(3) .
N1 C12 C13 C14 -1.1(3) .
C12 C13 C14 N2 1.2(3) .
C12 C13 C14 C15 -175.0(2) .
N2 C14 C15 N3 -1.1(3) .
C13 C14 C15 N3 174.8(2) .
N2 C14 C15 C16 -179.8(2) .
C13 C14 C15 C16 -3.8(4) .
N3 C15 C16 C17 -1.2(4) .
C14 C15 C16 C17 177.3(2) .
C15 C16 C17 C18 0.7(4) .
C16 C17 C18 C19 0.0(4) .
C17 C18 C19 N3 -0.2(4) .
C13 C12 N1 N2 0.7(3) .
C12 N1 N2 C14 0.1(3) .
C12 N1 N2 Mn1 170.79(17) .
C13 C14 N2 N1 -0.8(2) .
C15 C14 N2 N1 175.98(18) .
C13 C14 N2 Mn1 -172.73(16) .
C15 C14 N2 Mn1 4.1(3) .
O1 Mn1 N2 N1 99.71(19) .
O1 Mn1 N2 N1 -2.2(2) 3_755
N2 Mn1 N2 N1 -131.86(19) 3_755
N3 Mn1 N2 N1 -93.24(19) 3_755
N3 Mn1 N2 N1 -173.2(2) .
O1 Mn1 N2 C14 -90.73(16) .
O1 Mn1 N2 C14 167.37(16) 3_755
N2 Mn1 N2 C14 37.69(15) 3_755
N3 Mn1 N2 C14 76.31(16) 3_755
N3 Mn1 N2 C14 -3.66(15) .
C18 C19 N3 C15 -0.2(3) .
C18 C19 N3 Mn1 -175.51(17) .
C16 C15 N3 C19 0.9(3) .
C14 C15 N3 C19 -177.72(19) .
C16 C15 N3 Mn1 176.75(17) .
C14 C15 N3 Mn1 -1.9(2) .
O1 Mn1 N3 C19 -80.11(17) .
O1 Mn1 N3 C19 147.92(19) 3_755
N2 Mn1 N3 C19 13.44(18) 3_755
N2 Mn1 N3 C19 178.26(19) .
N3 Mn1 N3 C19 83.78(17) 3_755
O1 Mn1 N3 C15 104.49(15) .
O1 Mn1 N3 C15 -27.5(3) 3_755
N2 Mn1 N3 C15 -161.96(15) 3_755
N2 Mn1 N3 C15 2.86(14) .
N3 Mn1 N3 C15 -91.62(15) 3_755
O2 C11 O1 Mn1 24.6(4) .
C1 C11 O1 Mn1 -156.53(17) .
O1 Mn1 O1 C11 -114.5(3) 3_755
N2 Mn1 O1 C11 -12.3(2) 3_755
N2 Mn1 O1 C11 149.6(2) .
N3 Mn1 O1 C11 16.3(4) 3_755
N3 Mn1 O1 C11 79.0(2) .
